data_7158292
loop_
_publ_author_name
'Lohrman, Jessica'
'Pramanik, Subhamay'
'Kaur, Sandeep'
'Telikepalli, Hanumaiah'
'Day, Victor W.'
'Bowman-James, Kristin'

_publ_section_title
;
 Hydrophilic and hydrophobic carboxamide pincers as anion hosts.
;
_journal_issue 39
_journal_name_full 'Organic &amp; biomolecular chemistry'
_journal_page_first 8516
_journal_page_last 8520
_journal_paper_doi 10.1039/d1ob01605a
_journal_volume 19
_journal_year 2021
_chemical_formula_sum 'C16 H26 N6 O9'
_chemical_formula_weight 446.43
_space_group_crystal_system monoclinic
_space_group_IT_number 14
_space_group_name_Hall '-P 2ybc'
_space_group_name_H-M_alt 'P 1 21/c 1'
_atom_sites_solution_hydrogens difmap
_audit_creation_method SHELXL-2014/7
_audit_update_record
;
2019-12-28 deposited with the CCDC.	2021-09-06 downloaded from the CCDC.
;
_cell_angle_alpha 90
_cell_angle_beta 94.492(3)
_cell_angle_gamma 90
_cell_formula_units_Z 4
_cell_length_a 8.7091(6)
_cell_length_b 24.6511(16)
_cell_length_c 9.7352(7)
_cell_measurement_reflns_used 9947
_cell_measurement_temperature 200(2)
_cell_measurement_theta_max 69.96
_cell_measurement_theta_min 3.59
_cell_volume 2083.6(2)
_computing_cell_refinement 'Bruker SAINT'
_computing_data_collection 'Bruker APEX2'
_computing_data_reduction 'Bruker SAINT'
_computing_molecular_graphics 'Bruker SHELXTL'
_computing_publication_material 'Bruker SHELXTL'
_computing_structure_refinement 'SHELXL-2014/7 (Sheldrick, 2014)'
_computing_structure_solution 'SHELXS-97 (Sheldrick 2008)'
_diffrn_ambient_temperature 200(2)
_diffrn_measured_fraction_theta_full 0.995
_diffrn_measured_fraction_theta_max 0.974
_diffrn_measurement_device_type 'Bruker APEX-II CCD'
_diffrn_measurement_method '\f and \w scans'
_diffrn_radiation_type CuK\a
_diffrn_radiation_wavelength 1.54178
_diffrn_reflns_av_R_equivalents 0.0606
_diffrn_reflns_av_unetI/netI 0.0380
_diffrn_reflns_Laue_measured_fraction_full 0.995
_diffrn_reflns_Laue_measured_fraction_max 0.974
_diffrn_reflns_limit_h_max 8
_diffrn_reflns_limit_h_min -10
_diffrn_reflns_limit_k_max 28
_diffrn_reflns_limit_k_min -29
_diffrn_reflns_limit_l_max 10
_diffrn_reflns_limit_l_min -11
_diffrn_reflns_number 23676
_diffrn_reflns_point_group_measured_fraction_full 0.995
_diffrn_reflns_point_group_measured_fraction_max 0.974
_diffrn_reflns_theta_full 66.000
_diffrn_reflns_theta_max 70.069
_diffrn_reflns_theta_min 3.586
_diffrn_source 'Bruker MicroStar microfocus rotating anode'
_exptl_absorpt_coefficient_mu 1.004
_exptl_absorpt_correction_T_max 1.000
_exptl_absorpt_correction_T_min 0.461
_exptl_absorpt_correction_type multi-scan
_exptl_crystal_colour colourless
_exptl_crystal_density_diffrn 1.423
_exptl_crystal_description Needle
_exptl_crystal_F_000 944
_exptl_crystal_size_max 0.450
_exptl_crystal_size_mid 0.055
_exptl_crystal_size_min 0.025
_refine_diff_density_max 0.246
_refine_diff_density_min -0.313
_refine_diff_density_rms 0.067
_refine_ls_extinction_method none
_refine_ls_goodness_of_fit_ref 1.024
_refine_ls_hydrogen_treatment refall
_refine_ls_matrix_type full
_refine_ls_number_parameters 384
_refine_ls_number_reflns 3853
_refine_ls_number_restraints 0
_refine_ls_restrained_S_all 1.024
_refine_ls_R_factor_all 0.0561
_refine_ls_R_factor_gt 0.0511
_refine_ls_shift/su_max 0.000
_refine_ls_shift/su_mean 0.000
_refine_ls_structure_factor_coef Fsqd
_refine_ls_weighting_details 'w=1/[\s^2^(Fo^2^)+(0.0776P)^2^+1.6745P] where P=(Fo^2^+2Fc^2^)/3'
_refine_ls_weighting_scheme calc
_refine_ls_wR_factor_gt 0.1429
_refine_ls_wR_factor_ref 0.1480
_reflns_Friedel_coverage 0.000
_reflns_number_gt 3395
_reflns_number_total 3853
_reflns_threshold_expression 'I > 2\s(I)'
_cod_data_source_file d1ob01605a2.cif
_cod_data_source_block q21f
_cod_depositor_comments 'Adding full bibliography for 7158292--7158294.cif.'
_cod_original_sg_symbol_H-M 'P 21/c'
_cod_database_code 7158292
_shelx_shelxl_version_number 2014/7
_shelx_space_group_comment
; 
The symmetry employed for this shelxl refinement is uniquely defined 
by the following loop, which should always be used as a source of 
symmetry information in preference to the above space-group names. 
They are only intended as comments. 
;
_shelx_estimated_absorpt_t_min 0.661
_shelx_estimated_absorpt_t_max 0.975

loop_
_space_group_symop_operation_xyz
'x, y, z'
'-x, y+1/2, -z+1/2'
'-x, -y, -z'
'x, -y-1/2, z-1/2'

loop_
_atom_site_label
_atom_site_type_symbol
_atom_site_fract_x
_atom_site_fract_y
_atom_site_fract_z
_atom_site_U_iso_or_equiv
_atom_site_adp_type
_atom_site_occupancy
_atom_site_site_symmetry_order
_atom_site_calc_flag
_atom_site_refinement_flags_posn
_atom_site_refinement_flags_adp
_atom_site_refinement_flags_occupancy
_atom_site_disorder_assembly
_atom_site_disorder_group
O1 O 0.4728(2) 0.44121(6) 0.81866(16) 0.0386(4) Uani 1 1 d . . . . .
O2 O -0.01464(19) 0.44059(6) 0.21140(16) 0.0378(4) Uani 1 1 d . . . . .
O3 O -0.11759(16) 0.34195(6) 0.36257(16) 0.0321(4) Uani 1 1 d . . . . .
O4 O 0.57814(16) 0.34119(6) 0.67619(17) 0.0326(4) Uani 1 1 d . . . . .
O5 O 0.4769(2) 0.61970(6) 0.95018(16) 0.0339(4) Uani 1 1 d . . . . .
H5O H 0.513(3) 0.6060(11) 1.031(3) 0.039(7) Uiso 1 1 d . . . . .
O6 O 0.0487(2) 0.61366(6) 0.03185(16) 0.0405(4) Uani 1 1 d . . . . .
H6O H 0.021(3) 0.6012(11) -0.055(3) 0.048(8) Uiso 1 1 d . . . . .
O7 O 0.06010(17) 0.19358(6) 0.31139(18) 0.0340(4) Uani 1 1 d . . . . .
H7O H 0.039(4) 0.1713(13) 0.373(3) 0.057(9) Uiso 1 1 d . . . . .
O8 O 0.39428(17) 0.19070(6) 0.71751(18) 0.0323(4) Uani 1 1 d . . . . .
H8O H 0.416(4) 0.1690(13) 0.653(4) 0.061(9) Uiso 1 1 d . . . . .
N1 N 0.43774(19) 0.51417(6) 0.67922(18) 0.0221(4) Uani 1 1 d . . . . .
H1N H 0.392(3) 0.5264(9) 0.604(2) 0.020(5) Uiso 1 1 d . . . . .
N2 N 0.07855(19) 0.51612(6) 0.32032(17) 0.0222(4) Uani 1 1 d . . . . .
H2N H 0.138(3) 0.5271(10) 0.390(3) 0.027(6) Uiso 1 1 d . . . . .
N3 N 0.24258(16) 0.45681(6) 0.50784(14) 0.0171(3) Uani 1 1 d . . . . .
N4 N 0.0765(2) 0.30669(6) 0.24897(17) 0.0216(4) Uani 1 1 d . . . . .
H4N H 0.177(3) 0.3065(11) 0.241(3) 0.047(8) Uiso 1 1 d . . . . .
N5 N 0.37700(19) 0.30445(6) 0.77818(17) 0.0207(4) Uani 1 1 d . . . . .
H5N H 0.280(3) 0.3042(10) 0.782(3) 0.038(7) Uiso 1 1 d . . . . .
N8 N 0.22860(17) 0.34490(6) 0.51613(15) 0.0194(3) Uani 1 1 d . . . . .
C1 C 0.4213(2) 0.46224(7) 0.71087(19) 0.0202(4) Uani 1 1 d . . . . .
C2 C 0.3283(2) 0.42933(7) 0.60243(18) 0.0172(4) Uani 1 1 d . . . . .
C4 C 0.1495(2) 0.42973(7) 0.41721(18) 0.0176(4) Uani 1 1 d . . . . .
C5 C 0.0629(2) 0.46281(7) 0.30546(19) 0.0208(4) Uani 1 1 d . . . . .
C6 C 0.0192(2) 0.33952(7) 0.3397(2) 0.0204(4) Uani 1 1 d . . . . .
C7 C 0.1372(2) 0.37314(7) 0.42476(19) 0.0180(4) Uani 1 1 d . . . . .
C9 C 0.3264(2) 0.37232(7) 0.60332(19) 0.0179(4) Uani 1 1 d . . . . .
C10 C 0.4392(2) 0.33805(7) 0.6919(2) 0.0201(4) Uani 1 1 d . . . . .
C11 C 0.5153(2) 0.55249(7) 0.7753(2) 0.0255(4) Uani 1 1 d . . . . .
H11A H 0.569(3) 0.5810(11) 0.724(3) 0.041(7) Uiso 1 1 d . . . . .
H11B H 0.598(3) 0.5349(11) 0.832(3) 0.041(7) Uiso 1 1 d . . . . .
C12 C 0.4025(3) 0.57917(8) 0.8647(2) 0.0288(5) Uani 1 1 d . . . . .
H12A H 0.321(4) 0.5976(12) 0.802(3) 0.058(9) Uiso 1 1 d . . . . .
H12B H 0.361(3) 0.5517(11) 0.918(3) 0.045(7) Uiso 1 1 d . . . . .
C13 C 0.0063(2) 0.55447(8) 0.2213(2) 0.0259(4) Uani 1 1 d . . . . .
H13A H -0.026(3) 0.5868(11) 0.271(3) 0.036(6) Uiso 1 1 d . . . . .
H13B H -0.088(3) 0.5381(11) 0.177(3) 0.046(7) Uiso 1 1 d . . . . .
C14 C 0.1166(3) 0.57193(9) 0.1176(2) 0.0326(5) Uani 1 1 d . . . . .
H14A H 0.210(4) 0.5869(12) 0.169(3) 0.054(8) Uiso 1 1 d . . . . .
H14B H 0.143(3) 0.5400(12) 0.062(3) 0.054(8) Uiso 1 1 d . . . . .
C15 C -0.0204(3) 0.26821(8) 0.1669(2) 0.0269(4) Uani 1 1 d . . . . .
H15A H 0.048(3) 0.2545(10) 0.090(3) 0.034(6) Uiso 1 1 d . . . . .
H15B H -0.111(3) 0.2873(11) 0.123(3) 0.048(8) Uiso 1 1 d . . . . .
C16 C -0.0726(2) 0.22110(8) 0.2520(2) 0.0300(5) Uani 1 1 d . . . . .
H16A H -0.138(3) 0.2343(10) 0.326(3) 0.040(7) Uiso 1 1 d . . . . .
H16B H -0.131(3) 0.1967(12) 0.186(3) 0.052(8) Uiso 1 1 d . . . . .
C17 C 0.4702(2) 0.26582(7) 0.8628(2) 0.0250(4) Uani 1 1 d . . . . .
H17A H 0.399(3) 0.2544(9) 0.935(2) 0.026(6) Uiso 1 1 d . . . . .
H17B H 0.559(3) 0.2847(10) 0.907(3) 0.038(7) Uiso 1 1 d . . . . .
C18 C 0.5240(2) 0.21866(8) 0.7798(2) 0.0272(5) Uani 1 1 d . . . . .
H18A H 0.590(3) 0.2307(9) 0.711(2) 0.023(5) Uiso 1 1 d . . . . .
H18B H 0.585(3) 0.1937(11) 0.843(3) 0.043(7) Uiso 1 1 d . . . . .
O1W O 0.72236(18) 0.41236(6) 0.51380(15) 0.0283(3) Uani 1 1 d . . . . .
H1W1 H 0.784(3) 0.3918(13) 0.462(3) 0.052(8) Uiso 1 1 d . . . . .
H1W2 H 0.673(3) 0.3892(12) 0.568(3) 0.051(8) Uiso 1 1 d . . . . .

loop_
_atom_site_aniso_label
_atom_site_aniso_U_11
_atom_site_aniso_U_22
_atom_site_aniso_U_33
_atom_site_aniso_U_23
_atom_site_aniso_U_13
_atom_site_aniso_U_12
O1 0.0571(10) 0.0223(7) 0.0318(9) 0.0063(6) -0.0251(7) -0.0074(7)
O2 0.0527(10) 0.0223(7) 0.0338(9) -0.0034(6) -0.0250(7) 0.0030(6)
O3 0.0212(7) 0.0307(8) 0.0441(9) -0.0113(6) 0.0003(6) -0.0005(6)
O4 0.0228(7) 0.0295(7) 0.0448(9) 0.0139(6) -0.0013(6) 0.0006(6)
O5 0.0603(10) 0.0217(7) 0.0189(8) -0.0027(6) -0.0034(7) -0.0110(7)
O6 0.0727(12) 0.0274(8) 0.0209(8) 0.0059(6) 0.0008(8) 0.0178(7)
O7 0.0287(8) 0.0217(7) 0.0520(10) 0.0106(7) 0.0052(7) 0.0001(6)
O8 0.0283(8) 0.0209(7) 0.0478(10) -0.0118(6) 0.0033(7) -0.0006(6)
N1 0.0315(9) 0.0124(7) 0.0215(9) -0.0003(6) -0.0043(7) -0.0026(6)
N2 0.0302(9) 0.0135(7) 0.0219(9) 0.0016(6) -0.0051(7) 0.0018(6)
N3 0.0217(8) 0.0118(7) 0.0176(8) -0.0001(5) 0.0003(6) -0.0002(5)
N4 0.0256(9) 0.0140(7) 0.0246(9) -0.0029(6) -0.0022(7) -0.0033(6)
N5 0.0235(9) 0.0127(7) 0.0254(9) 0.0032(6) -0.0012(7) 0.0023(6)
N8 0.0231(8) 0.0117(7) 0.0227(8) -0.0003(5) -0.0021(6) -0.0003(5)
C1 0.0235(9) 0.0153(8) 0.0210(10) 0.0005(7) -0.0029(7) -0.0003(7)
C2 0.0208(9) 0.0125(8) 0.0182(9) 0.0017(6) 0.0001(7) -0.0007(6)
C4 0.0220(9) 0.0129(8) 0.0177(9) -0.0016(6) -0.0003(7) 0.0017(7)
C5 0.0260(9) 0.0160(8) 0.0196(9) -0.0005(7) -0.0034(7) 0.0021(7)
C6 0.0248(9) 0.0124(8) 0.0231(10) 0.0013(7) -0.0031(7) -0.0005(7)
C7 0.0190(9) 0.0131(8) 0.0216(9) -0.0013(7) -0.0010(7) 0.0007(6)
C9 0.0198(9) 0.0125(8) 0.0213(9) 0.0009(7) -0.0003(7) 0.0005(6)
C10 0.0243(9) 0.0113(8) 0.0239(10) -0.0010(7) -0.0043(7) 0.0002(7)
C11 0.0288(10) 0.0171(9) 0.0298(11) -0.0049(8) -0.0042(8) -0.0053(8)
C12 0.0372(12) 0.0255(10) 0.0235(11) -0.0055(8) 0.0014(9) -0.0099(9)
C13 0.0311(11) 0.0182(9) 0.0274(11) 0.0042(8) -0.0035(8) 0.0078(8)
C14 0.0442(13) 0.0302(11) 0.0236(11) 0.0077(9) 0.0036(9) 0.0130(9)
C15 0.0341(11) 0.0180(9) 0.0268(11) -0.0039(8) -0.0092(8) -0.0040(8)
C16 0.0271(10) 0.0190(9) 0.0427(13) -0.0030(9) -0.0056(9) -0.0064(8)
C17 0.0344(11) 0.0152(9) 0.0240(10) 0.0021(7) -0.0071(8) 0.0035(8)
C18 0.0266(10) 0.0170(9) 0.0370(12) 0.0009(8) -0.0040(9) 0.0043(8)
O1W 0.0416(9) 0.0134(6) 0.0297(8) 0.0013(5) 0.0019(7) -0.0010(6)

loop_
_atom_type_symbol
_atom_type_description
_atom_type_scat_dispersion_real
_atom_type_scat_dispersion_imag
_atom_type_scat_source
C C 0.0181 0.0091 'International Tables Vol C Tables 4.2.6.8 and 6.1.1.4'
H H 0.0000 0.0000 'International Tables Vol C Tables 4.2.6.8 and 6.1.1.4'
N N 0.0311 0.0180 'International Tables Vol C Tables 4.2.6.8 and 6.1.1.4'
O O 0.0492 0.0322 'International Tables Vol C Tables 4.2.6.8 and 6.1.1.4'

loop_
_geom_angle_atom_site_label_1
_geom_angle_atom_site_label_2
_geom_angle_atom_site_label_3
_geom_angle
_geom_angle_site_symmetry_1
_geom_angle_site_symmetry_3
_geom_angle_publ_flag
C12 O5 H5O 111.5(17) . . ?
C14 O6 H6O 111.6(18) . . ?
C16 O7 H7O 113(2) . . ?
C18 O8 H8O 114(2) . . ?
C1 N1 C11 121.96(17) . . ?
C1 N1 H1N 118.9(15) . . ?
C11 N1 H1N 118.7(15) . . ?
C5 N2 C13 122.31(17) . . ?
C5 N2 H2N 116.4(16) . . ?
C13 N2 H2N 121.2(16) . . ?
C2 N3 C4 119.03(15) . . ?
C6 N4 C15 121.89(17) . . ?
C6 N4 H4N 119.2(18) . . ?
C15 N4 H4N 118.8(18) . . ?
C10 N5 C17 121.83(17) . . ?
C10 N5 H5N 119.6(18) . . ?
C17 N5 H5N 118.5(18) . . ?
C9 N8 C7 118.28(15) . . ?
O1 C1 N1 124.67(18) . . ?
O1 C1 C2 120.72(16) . . ?
N1 C1 C2 114.60(16) . . ?
N3 C2 C9 120.61(16) . . ?
N3 C2 C1 116.86(15) . . ?
C9 C2 C1 122.48(16) . . ?
N3 C4 C7 120.64(16) . . ?
N3 C4 C5 116.75(15) . . ?
C7 C4 C5 122.58(16) . . ?
O2 C5 N2 124.77(17) . . ?
O2 C5 C4 120.77(16) . . ?
N2 C5 C4 114.45(16) . . ?
O3 C6 N4 124.86(17) . . ?
O3 C6 C7 119.96(16) . . ?
N4 C6 C7 115.07(16) . . ?
N8 C7 C4 120.52(16) . . ?
N8 C7 C6 114.86(15) . . ?
C4 C7 C6 124.55(16) . . ?
N8 C9 C2 120.56(16) . . ?
N8 C9 C10 115.60(15) . . ?
C2 C9 C10 123.67(16) . . ?
O4 C10 N5 124.85(17) . . ?
O4 C10 C9 119.60(16) . . ?
N5 C10 C9 115.49(16) . . ?
N1 C11 C12 111.23(16) . . ?
N1 C11 H11A 110.5(16) . . ?
C12 C11 H11A 109.3(15) . . ?
N1 C11 H11B 111.1(16) . . ?
C12 C11 H11B 110.8(16) . . ?
H11A C11 H11B 104(2) . . ?
O5 C12 C11 110.83(17) . . ?
O5 C12 H12A 107.8(17) . . ?
C11 C12 H12A 107.7(18) . . ?
O5 C12 H12B 110.8(17) . . ?
C11 C12 H12B 107.4(17) . . ?
H12A C12 H12B 112(2) . . ?
N2 C13 C14 111.30(17) . . ?
N2 C13 H13A 109.1(15) . . ?
C14 C13 H13A 108.6(15) . . ?
N2 C13 H13B 109.0(16) . . ?
C14 C13 H13B 112.4(16) . . ?
H13A C13 H13B 106(2) . . ?
O6 C14 C13 109.97(18) . . ?
O6 C14 H14A 108.3(17) . . ?
C13 C14 H14A 108.0(18) . . ?
O6 C14 H14B 110.9(17) . . ?
C13 C14 H14B 109.1(17) . . ?
H14A C14 H14B 111(2) . . ?
N4 C15 C16 112.48(17) . . ?
N4 C15 H15A 105.4(13) . . ?
C16 C15 H15A 110.8(13) . . ?
N4 C15 H15B 109.7(16) . . ?
C16 C15 H15B 109.7(17) . . ?
H15A C15 H15B 109(2) . . ?
O7 C16 C15 108.59(17) . . ?
O7 C16 H16A 110.3(15) . . ?
C15 C16 H16A 110.7(15) . . ?
O7 C16 H16B 109.5(16) . . ?
C15 C16 H16B 105.6(17) . . ?
H16A C16 H16B 112(2) . . ?
N5 C17 C18 112.42(16) . . ?
N5 C17 H17A 103.1(13) . . ?
C18 C17 H17A 113.0(13) . . ?
N5 C17 H17B 109.1(15) . . ?
C18 C17 H17B 109.5(15) . . ?
H17A C17 H17B 110(2) . . ?
O8 C18 C17 109.40(16) . . ?
O8 C18 H18A 110.5(14) . . ?
C17 C18 H18A 111.3(13) . . ?
O8 C18 H18B 109.4(15) . . ?
C17 C18 H18B 108.3(16) . . ?
H18A C18 H18B 108(2) . . ?
H1W1 O1W H1W2 107(3) . . ?

loop_
_geom_bond_atom_site_label_1
_geom_bond_atom_site_label_2
_geom_bond_distance
_geom_bond_site_symmetry_2
_geom_bond_publ_flag
O1 C1 1.224(2) . ?
O2 C5 1.224(2) . ?
O3 C6 1.230(2) . ?
O4 C10 1.233(2) . ?
O5 C12 1.423(2) . ?
O5 H5O 0.89(3) . ?
O6 C14 1.424(2) . ?
O6 H6O 0.91(3) . ?
O7 C16 1.423(3) . ?
O7 H7O 0.84(3) . ?
O8 C18 1.418(2) . ?
O8 H8O 0.86(3) . ?
N1 C1 1.327(2) . ?
N1 C11 1.457(2) . ?
N1 H1N 0.86(2) . ?
N2 C5 1.328(2) . ?
N2 C13 1.458(2) . ?
N2 H2N 0.87(3) . ?
N3 C2 1.325(2) . ?
N3 C4 1.330(2) . ?
N4 C6 1.324(2) . ?
N4 C15 1.464(2) . ?
N4 H4N 0.89(3) . ?
N5 C10 1.326(2) . ?
N5 C17 1.463(2) . ?
N5 H5N 0.85(3) . ?
N8 C9 1.338(2) . ?
N8 C7 1.341(2) . ?
C1 C2 1.515(2) . ?
C2 C9 1.406(2) . ?
C4 C7 1.401(2) . ?
C4 C5 1.513(2) . ?
C6 C7 1.515(2) . ?
C9 C10 1.513(2) . ?
C11 C12 1.513(3) . ?
C11 H11A 1.00(3) . ?
C11 H11B 0.97(3) . ?
C12 H12A 1.01(3) . ?
C12 H12B 0.94(3) . ?
C13 C14 1.509(3) . ?
C13 H13A 0.98(3) . ?
C13 H13B 0.99(3) . ?
C14 H14A 0.99(3) . ?
C14 H14B 0.99(3) . ?
C15 C16 1.517(3) . ?
C15 H15A 1.05(3) . ?
C15 H15B 0.99(3) . ?
C16 H16A 1.01(3) . ?
C16 H16B 0.99(3) . ?
C17 C18 1.511(3) . ?
C17 H17A 1.02(2) . ?
C17 H17B 0.98(3) . ?
C18 H18A 0.97(2) . ?
C18 H18B 1.00(3) . ?
O1W H1W1 0.92(3) . ?
O1W H1W2 0.91(3) . ?

loop_
_geom_hbond_atom_site_label_D
_geom_hbond_atom_site_label_H
_geom_hbond_atom_site_label_A
_geom_hbond_distance_DH
_geom_hbond_distance_HA
_geom_hbond_distance_DA
_geom_hbond_angle_DHA
_geom_hbond_site_symmetry_A
O5 H5O O1 0.89(3) 1.87(3) 2.712(2) 157(2) 3_667
O6 H6O O2 0.91(3) 1.84(3) 2.716(2) 161(3) 3_565
O7 H7O O6 0.84(3) 1.89(3) 2.708(2) 163(3) 2_545
O8 H8O O5 0.86(3) 1.87(3) 2.697(2) 161(3) 2_646
N1 H1N O1W 0.86(2) 2.10(2) 2.889(2) 152(2) 3_666
N2 H2N N3 0.87(3) 2.23(2) 2.665(2) 110.8(19) .
N2 H2N O1W 0.87(3) 2.10(3) 2.878(2) 150(2) 3_666
N4 H4N O8 0.89(3) 1.92(3) 2.809(2) 177(3) 4_565
N5 H5N O7 0.85(3) 1.96(3) 2.804(2) 174(3) 4_566
O1W H1W1 O3 0.92(3) 1.82(3) 2.728(2) 170(3) 1_655
O1W H1W2 O4 0.91(3) 1.82(3) 2.732(2) 178(3) .

loop_
_geom_torsion_atom_site_label_1
_geom_torsion_atom_site_label_2
_geom_torsion_atom_site_label_3
_geom_torsion_atom_site_label_4
_geom_torsion
_geom_torsion_site_symmetry_1
_geom_torsion_site_symmetry_2
_geom_torsion_site_symmetry_3
_geom_torsion_site_symmetry_4
_geom_torsion_publ_flag
C11 N1 C1 O1 -2.8(3) . . . . ?
C11 N1 C1 C2 175.99(16) . . . . ?
C4 N3 C2 C9 2.9(2) . . . . ?
C4 N3 C2 C1 -174.64(15) . . . . ?
O1 C1 C2 N3 162.23(18) . . . . ?
N1 C1 C2 N3 -16.6(2) . . . . ?
O1 C1 C2 C9 -15.3(3) . . . . ?
N1 C1 C2 C9 165.90(17) . . . . ?
C2 N3 C4 C7 2.6(2) . . . . ?
C2 N3 C4 C5 -175.79(15) . . . . ?
C13 N2 C5 O2 -1.8(3) . . . . ?
C13 N2 C5 C4 178.67(16) . . . . ?
N3 C4 C5 O2 173.67(18) . . . . ?
C7 C4 C5 O2 -4.7(3) . . . . ?
N3 C4 C5 N2 -6.7(2) . . . . ?
C7 C4 C5 N2 174.93(17) . . . . ?
C15 N4 C6 O3 -1.3(3) . . . . ?
C15 N4 C6 C7 174.78(16) . . . . ?
C9 N8 C7 C4 2.9(3) . . . . ?
C9 N8 C7 C6 -174.18(16) . . . . ?
N3 C4 C7 N8 -5.6(3) . . . . ?
C5 C4 C7 N8 172.61(16) . . . . ?
N3 C4 C7 C6 171.10(16) . . . . ?
C5 C4 C7 C6 -10.6(3) . . . . ?
O3 C6 C7 N8 106.9(2) . . . . ?
N4 C6 C7 N8 -69.5(2) . . . . ?
O3 C6 C7 C4 -70.1(2) . . . . ?
N4 C6 C7 C4 113.6(2) . . . . ?
C7 N8 C9 C2 2.6(2) . . . . ?
C7 N8 C9 C10 -172.93(15) . . . . ?
N3 C2 C9 N8 -5.7(3) . . . . ?
C1 C2 C9 N8 171.75(16) . . . . ?
N3 C2 C9 C10 169.45(16) . . . . ?
C1 C2 C9 C10 -13.1(3) . . . . ?
C17 N5 C10 O4 -1.7(3) . . . . ?
C17 N5 C10 C9 175.25(15) . . . . ?
N8 C9 C10 O4 114.21(19) . . . . ?
C2 C9 C10 O4 -61.1(2) . . . . ?
N8 C9 C10 N5 -62.9(2) . . . . ?
C2 C9 C10 N5 121.78(19) . . . . ?
C1 N1 C11 C12 -90.5(2) . . . . ?
N1 C11 C12 O5 -175.22(16) . . . . ?
C5 N2 C13 C14 -95.9(2) . . . . ?
N2 C13 C14 O6 -173.68(17) . . . . ?
C6 N4 C15 C16 -71.9(2) . . . . ?
N4 C15 C16 O7 -59.1(2) . . . . ?
C10 N5 C17 C18 -73.8(2) . . . . ?
N5 C17 C18 O8 -59.8(2) . . . . ?
